data_7704132
loop_
_publ_author_name
'Dembowski, Mateusz'
'Prange, Micah P.'
'Pouvreau, Maxime'
'Graham, Trent R.'
'Bowden, Mark E.'
'N'Diaye, Alpha'
'Schenter, Gregory K.'
'Clark, Sue B.'
'Clark, Aurora E.'
'Rosso, Kevin M.'
'Pearce, Carolyn I.'

_publ_section_title
;
 Inference of principal species in caustic aluminate solutions through
 solid-state spectroscopic characterization.
;
_journal_issue 18
_journal_name_full 'Dalton transactions (Cambridge, England : 2003)'
_journal_page_first 5869
_journal_page_last 5880
_journal_paper_doi 10.1039/d0dt00229a
_journal_volume 49
_journal_year 2020
_chemical_formula_moiety Rb2Al2O7H6
_chemical_formula_sum 'Al2 H6 O7 Rb2'
_chemical_formula_weight 342.95
_space_group_crystal_system orthorhombic
_space_group_IT_number 41
_space_group_name_Hall 'A 2 -2ab'
_space_group_name_H-M_alt 'A e a 2'
_atom_sites_solution_hydrogens difmap
_audit_creation_method SHELXL-2016/6
_audit_update_record
;
2020-01-20 deposited with the CCDC.	2020-04-08 downloaded from the CCDC.
;
_cell_angle_alpha 90
_cell_angle_beta 90
_cell_angle_gamma 90
_cell_formula_units_Z 4
_cell_length_a 10.3511(8)
_cell_length_b 7.6823(7)
_cell_length_c 10.2481(8)
_cell_measurement_reflns_used 5220
_cell_measurement_temperature 110(2)
_cell_measurement_theta_max 28.60
_cell_measurement_theta_min 3.04
_cell_volume 814.93(12)
_computing_cell_refinement 'Bruker SAINT'
_computing_data_collection 'Bruker APEX2'
_computing_data_reduction 'Bruker SAINT'
_computing_molecular_graphics 'Bruker SHELXTL'
_computing_publication_material 'Bruker SHELXTL'
_computing_structure_refinement 'SHELXL-2016/6 (Sheldrick, 2016)'
_computing_structure_solution 'SHELXS-97 (Sheldrick, 2008)'
_diffrn_ambient_temperature 110(2)
_diffrn_measured_fraction_theta_full 1.000
_diffrn_measured_fraction_theta_max 0.999
_diffrn_measurement_device_type 'Bruker APEX-II CCD'
_diffrn_measurement_method '\f and \w scans'
_diffrn_radiation_type AgK\a
_diffrn_radiation_wavelength 0.56086
_diffrn_reflns_av_R_equivalents 0.0878
_diffrn_reflns_av_unetI/netI 0.0736
_diffrn_reflns_Laue_measured_fraction_full 1.000
_diffrn_reflns_Laue_measured_fraction_max 0.999
_diffrn_reflns_limit_h_max 18
_diffrn_reflns_limit_h_min -19
_diffrn_reflns_limit_k_max 14
_diffrn_reflns_limit_k_min -14
_diffrn_reflns_limit_l_max 17
_diffrn_reflns_limit_l_min -19
_diffrn_reflns_number 17980
_diffrn_reflns_point_group_measured_fraction_full 0.996
_diffrn_reflns_point_group_measured_fraction_max 0.968
_diffrn_reflns_theta_full 19.665
_diffrn_reflns_theta_max 31.839
_diffrn_reflns_theta_min 3.041
_exptl_absorpt_coefficient_mu 6.579
_exptl_absorpt_correction_T_max 0.7463
_exptl_absorpt_correction_T_min 0.6392
_exptl_absorpt_correction_type multi-scan
_exptl_absorpt_process_details 'SADABS (Krause 2015)'
_exptl_crystal_colour colorless
_exptl_crystal_density_diffrn 2.795
_exptl_crystal_description blocky
_exptl_crystal_F_000 648
_exptl_crystal_size_max 0.04
_exptl_crystal_size_mid 0.03
_exptl_crystal_size_min 0.02
_refine_diff_density_max 1.135
_refine_diff_density_min -1.494
_refine_diff_density_rms 0.289
_refine_ls_abs_structure_details
;
 Flack x determined using 773 quotients [(I+)-(I-)]/[(I+)+(I-)]
 (Parsons, Flack and Wagner, Acta Cryst. B69 (2013) 249-259).
;
_refine_ls_abs_structure_Flack 0.004(10)
_refine_ls_extinction_method none
_refine_ls_goodness_of_fit_ref 1.070
_refine_ls_hydrogen_treatment refall
_refine_ls_matrix_type full
_refine_ls_number_parameters 63
_refine_ls_number_reflns 2754
_refine_ls_number_restraints 4
_refine_ls_restrained_S_all 1.070
_refine_ls_R_factor_all 0.0791
_refine_ls_R_factor_gt 0.0426
_refine_ls_shift/su_max 0.000
_refine_ls_shift/su_mean 0.000
_refine_ls_structure_factor_coef Fsqd
_refine_ls_weighting_details 'w=1/[\s^2^(Fo^2^)+(0.0182P)^2^] where P=(Fo^2^+2Fc^2^)/3'
_refine_ls_weighting_scheme calc
_refine_ls_wR_factor_gt 0.0549
_refine_ls_wR_factor_ref 0.0619
_reflns_Friedel_coverage 0.865
_reflns_Friedel_fraction_full 0.991
_reflns_Friedel_fraction_max 0.936
_reflns_number_gt 2057
_reflns_number_total 2754
_reflns_threshold_expression 'I > 2\s(I)'
_cod_data_source_file d0dt00229a2.cif
_cod_data_source_block Rb2Al2O8H6
_cod_depositor_comments 'Adding full bibliography for 7704131--7704133.cif.'
_cod_original_sg_symbol_Hall 'A 2 -2ac'
_cod_original_sg_symbol_H-M 'A b a 2'
_cod_database_code 7704132
_shelx_shelxl_version_number 2016/6
_shelx_space_group_comment
;
The symmetry employed for this shelxl refinement is uniquely defined
by the following loop, which should always be used as a source of
symmetry information in preference to the above space-group names.
They are only intended as comments.
;

loop_
_space_group_symop_operation_xyz
'x, y, z'
'-x, -y, z'
'x+1/2, -y+1/2, z'
'-x+1/2, y+1/2, z'
'x, y+1/2, z+1/2'
'-x, -y+1/2, z+1/2'
'x+1/2, -y+1, z+1/2'
'-x+1/2, y+1, z+1/2'

loop_
_atom_site_label
_atom_site_type_symbol
_atom_site_fract_x
_atom_site_fract_y
_atom_site_fract_z
_atom_site_U_iso_or_equiv
_atom_site_adp_type
_atom_site_occupancy
_atom_site_site_symmetry_order
_atom_site_calc_flag
_atom_site_refinement_flags_posn
_atom_site_refinement_flags_adp
_atom_site_refinement_flags_occupancy
_atom_site_disorder_assembly
_atom_site_disorder_group
Rb1 Rb 0.20111(3) 0.97386(4) 0.35079(4) 0.00902(6) Uani 1 1 d . . . . .
Al1 Al 0.00211(11) 0.79223(14) 0.08628(11) 0.00433(19) Uani 1 1 d . . . . .
O1 O 0.1157(3) 0.6689(3) 0.1785(3) 0.0078(5) Uani 1 1 d D . . . .
O2 O 0.0558(3) 0.7775(4) -0.0766(3) 0.0108(5) Uani 1 1 d D . . . .
O3 O -0.1470(3) 0.6832(4) 0.0991(3) 0.0094(5) Uani 1 1 d D . . . .
O4 O 0.000000 1.000000 0.1489(4) 0.0076(7) Uani 1 2 d S T P . .
H2 H 0.010(5) 0.808(7) -0.155(3) 0.033(16) Uiso 1 1 d D . . . .
H1 H 0.119(7) 0.548(3) 0.156(6) 0.027(17) Uiso 1 1 d D . . . .
H3 H -0.213(7) 0.765(10) 0.079(13) 0.11(4) Uiso 1 1 d D . . . .

loop_
_atom_site_aniso_label
_atom_site_aniso_U_11
_atom_site_aniso_U_22
_atom_site_aniso_U_33
_atom_site_aniso_U_23
_atom_site_aniso_U_13
_atom_site_aniso_U_12
Rb1 0.00935(11) 0.00892(11) 0.00880(11) 0.0012(2) 0.00087(19) 0.00096(11)
Al1 0.0053(4) 0.0021(4) 0.0056(5) -0.0003(4) 0.0002(4) 0.0003(4)
O1 0.0069(11) 0.0050(11) 0.0114(12) 0.0004(9) -0.0030(10) 0.0007(9)
O2 0.0120(14) 0.0138(14) 0.0065(12) -0.0006(9) 0.0008(10) 0.0024(11)
O3 0.0068(11) 0.0062(12) 0.0151(13) -0.0019(10) -0.0001(11) -0.0005(8)
O4 0.0125(17) 0.0026(17) 0.0077(15) 0.000 0.000 0.0010(12)

loop_
_atom_type_symbol
_atom_type_description
_atom_type_scat_dispersion_real
_atom_type_scat_dispersion_imag
_atom_type_scat_source
O O 0.0056 0.0036 'International Tables Vol C Tables 4.2.6.8 and 6.1.1.4'
H H 0.0000 0.0000 'International Tables Vol C Tables 4.2.6.8 and 6.1.1.4'
Al Al 0.0406 0.0313 'International Tables Vol C Tables 4.2.6.8 and 6.1.1.4'
Rb Rb 0.0068 2.0025 'International Tables Vol C Tables 4.2.6.8 and 6.1.1.4'

loop_
_geom_angle_atom_site_label_1
_geom_angle_atom_site_label_2
_geom_angle_atom_site_label_3
_geom_angle
_geom_angle_site_symmetry_1
_geom_angle_site_symmetry_3
_geom_angle_publ_flag
O3 Rb1 O2 90.56(8) 6_565 5 ?
O3 Rb1 O4 120.94(7) 6_565 . ?
O2 Rb1 O4 75.89(7) 5 . ?
O3 Rb1 O1 148.95(8) 6_565 4 ?
O2 Rb1 O1 94.48(8) 5 4 ?
O4 Rb1 O1 89.95(7) . 4 ?
O3 Rb1 O2 74.62(8) 6_565 8_545 ?
O2 Rb1 O2 140.91(10) 5 8_545 ?
O4 Rb1 O2 142.67(7) . 8_545 ?
O1 Rb1 O2 82.40(8) 4 8_545 ?
O3 Rb1 O1 97.65(8) 6_565 . ?
O2 Rb1 O1 128.23(8) 5 . ?
O4 Rb1 O1 56.13(5) . . ?
O1 Rb1 O1 103.03(9) 4 . ?
O2 Rb1 O1 90.03(8) 8_545 . ?
O3 Rb1 O3 129.87(9) 6_565 3_565 ?
O2 Rb1 O3 139.41(8) 5 3_565 ?
O4 Rb1 O3 79.02(7) . 3_565 ?
O1 Rb1 O3 53.96(7) 4 3_565 ?
O2 Rb1 O3 66.94(7) 8_545 3_565 ?
O1 Rb1 O3 53.04(7) . 3_565 ?
O3 Rb1 O2 53.82(7) 6_565 6_565 ?
O2 Rb1 O2 89.71(8) 5 6_565 ?
O4 Rb1 O2 68.66(6) . 6_565 ?
O1 Rb1 O2 156.50(7) 4 6_565 ?
O2 Rb1 O2 108.44(3) 8_545 6_565 ?
O1 Rb1 O2 57.41(7) . 6_565 ?
O3 Rb1 O2 110.11(7) 3_565 6_565 ?
O3 Rb1 Al1 112.61(6) 6_565 . ?
O2 Rb1 Al1 101.86(6) 5 . ?
O4 Rb1 Al1 27.33(2) . . ?
O1 Rb1 Al1 96.30(6) 4 . ?
O2 Rb1 Al1 117.23(6) 8_545 . ?
O1 Rb1 Al1 28.83(5) . . ?
O3 Rb1 Al1 62.97(5) 3_565 . ?
O2 Rb1 Al1 60.23(5) 6_565 . ?
O3 Rb1 Al1 26.21(6) 6_565 6_565 ?
O2 Rb1 Al1 88.99(6) 5 6_565 ?
O4 Rb1 Al1 95.26(5) . 6_565 ?
O1 Rb1 Al1 174.32(6) 4 6_565 ?
O2 Rb1 Al1 92.07(6) 8_545 6_565 ?
O1 Rb1 Al1 78.16(6) . 6_565 ?
O3 Rb1 Al1 124.88(5) 3_565 6_565 ?
O2 Rb1 Al1 27.66(5) 6_565 6_565 ?
Al1 Rb1 Al1 87.361(9) . 6_565 ?
O3 Rb1 Al1 135.18(6) 6_565 2_575 ?
O2 Rb1 Al1 61.33(6) 5 2_575 ?
O4 Rb1 Al1 24.74(2) . 2_575 ?
O1 Rb1 Al1 72.48(6) 4 2_575 ?
O2 Rb1 Al1 148.73(6) 8_545 2_575 ?
O1 Rb1 Al1 78.16(5) . 2_575 ?
O3 Rb1 Al1 83.08(5) 3_565 2_575 ?
O2 Rb1 Al1 89.53(5) 6_565 2_575 ?
Al1 Rb1 Al1 49.93(3) . 2_575 ?
Al1 Rb1 Al1 113.17(3) 6_565 2_575 ?
O3 Rb1 Rb1 69.10(6) 6_565 4_545 ?
O2 Rb1 Rb1 156.68(6) 5 4_545 ?
O4 Rb1 Rb1 104.258(15) . 4_545 ?
O1 Rb1 Rb1 108.82(5) 4 4_545 ?
O2 Rb1 Rb1 46.07(6) 8_545 4_545 ?
O1 Rb1 Rb1 48.25(5) . 4_545 ?
O3 Rb1 Rb1 61.19(5) 3_565 4_545 ?
O2 Rb1 Rb1 69.32(5) 6_565 4_545 ?
Al1 Rb1 Rb1 77.051(18) . 4_545 ?
Al1 Rb1 Rb1 67.710(17) 6_565 4_545 ?
Al1 Rb1 Rb1 125.946(17) 2_575 4_545 ?
O4 Al1 O3 113.71(11) . . ?
O4 Al1 O2 114.61(16) . . ?
O3 Al1 O2 108.43(16) . . ?
O4 Al1 O1 107.72(14) . . ?
O3 Al1 O1 106.63(14) . . ?
O2 Al1 O1 105.08(15) . . ?
O4 Al1 Rb1 51.73(9) . . ?
O3 Al1 Rb1 128.04(11) . . ?
O2 Al1 Rb1 123.07(11) . . ?
O1 Al1 Rb1 56.05(9) . . ?
O4 Al1 Rb1 136.81(8) . 6_564 ?
O3 Al1 Rb1 46.05(10) . 6_564 ?
O2 Al1 Rb1 62.50(11) . 6_564 ?
O1 Al1 Rb1 114.59(10) . 6_564 ?
Rb1 Al1 Rb1 169.18(3) . 6_564 ?
O4 Al1 Rb1 45.71(8) . 2_575 ?
O3 Al1 Rb1 72.08(10) . 2_575 ?
O2 Al1 Rb1 149.71(11) . 2_575 ?
O1 Al1 Rb1 103.54(10) . 2_575 ?
Rb1 Al1 Rb1 67.20(2) . 2_575 ?
Rb1 Al1 Rb1 113.18(3) 6_564 2_575 ?
O4 Al1 Rb1 142.90(8) . 5_544 ?
O3 Al1 Rb1 101.85(10) . 5_544 ?
O2 Al1 Rb1 39.51(10) . 5_544 ?
O1 Al1 Rb1 69.83(10) . 5_544 ?
Rb1 Al1 Rb1 112.80(3) . 5_544 ?
Rb1 Al1 Rb1 64.75(2) 6_564 5_544 ?
Rb1 Al1 Rb1 169.77(3) 2_575 5_544 ?
O4 Al1 Rb1 85.08(9) . 8_544 ?
O3 Al1 Rb1 148.48(11) . 8_544 ?
O2 Al1 Rb1 40.31(10) . 8_544 ?
O1 Al1 Rb1 89.93(10) . 8_544 ?
Rb1 Al1 Rb1 83.48(2) . 8_544 ?
Rb1 Al1 Rb1 102.80(3) 6_564 8_544 ?
Rb1 Al1 Rb1 130.79(3) 2_575 8_544 ?
Rb1 Al1 Rb1 58.273(17) 5_544 8_544 ?
Al1 O1 Rb1 175.84(15) . 4_545 ?
Al1 O1 Rb1 95.12(11) . . ?
Rb1 O1 Rb1 81.95(7) 4_545 . ?
Al1 O2 Rb1 117.52(14) . 5_544 ?
Al1 O2 Rb1 117.56(14) . 8_544 ?
Rb1 O2 Rb1 84.58(8) 5_544 8_544 ?
Al1 O2 Rb1 89.84(12) . 6_564 ?
Rb1 O2 Rb1 83.73(7) 5_544 6_564 ?
Rb1 O2 Rb1 152.56(10) 8_544 6_564 ?
Al1 O3 Rb1 107.74(13) . 6_564 ?
Al1 O3 Rb1 131.23(14) . 3_465 ?
Rb1 O3 Rb1 116.91(9) 6_564 3_465 ?
Al1 O4 Al1 136.2(2) . 2_575 ?
Al1 O4 Rb1 100.95(7) . . ?
Al1 O4 Rb1 109.55(8) 2_575 . ?
Al1 O4 Rb1 109.54(8) . 2_575 ?
Al1 O4 Rb1 100.95(7) 2_575 2_575 ?
Rb1 O4 Rb1 90.61(10) . 2_575 ?

loop_
_geom_bond_atom_site_label_1
_geom_bond_atom_site_label_2
_geom_bond_distance
_geom_bond_site_symmetry_2
_geom_bond_publ_flag
Rb1 O3 2.871(3) 6_565 ?
Rb1 O2 2.874(3) 5 ?
Rb1 O4 2.942(3) . ?
Rb1 O1 2.993(3) 4 ?
Rb1 O2 3.027(3) 8_545 ?
Rb1 O1 3.064(3) . ?
Rb1 O3 3.253(3) 3_565 ?
Rb1 O2 3.369(3) 6_565 ?
Rb1 Al1 3.6794(12) . ?
Rb1 Al1 3.7985(13) 6_565 ?
Rb1 Al1 3.8733(12) 2_575 ?
Rb1 Rb1 3.9722(4) 4_545 ?
Al1 O4 1.7203(18) . ?
Al1 O3 1.761(3) . ?
Al1 O2 1.763(3) . ?
Al1 O1 1.781(3) . ?
